data_7161152
loop_
_publ_author_name
'Wang, Yakun'
'Du, Xiaoyu'
'Wang, Han'
'Kong, Xu'
'Tian, Jinghao'
'Zhang, Yuli'
'Liang, Jinying'
'Yang, Pengfei'
'Zhang, Tao'

_publ_section_title
;
 An organocatalytic enantioselective aza-Henry reaction of pyrazolone
 ketimines.
;
_journal_issue 14
_journal_name_full 'Organic &amp; biomolecular chemistry'
_journal_page_first 3002
_journal_page_last 3008
_journal_paper_doi 10.1039/d6ob00412a
_journal_volume 24
_journal_year 2026
_chemical_formula_sum 'C16 H19 Br N4 O5'
_chemical_formula_weight 427.26
_space_group_crystal_system orthorhombic
_space_group_IT_number 19
_space_group_name_Hall 'P 2ac 2ab'
_space_group_name_H-M_alt 'P 21 21 21'
_atom_sites_solution_hydrogens mixed
_audit_creation_method SHELXL-2019/3
_audit_update_record
;
2025-10-15 deposited with the CCDC.	2026-03-19 downloaded from the CCDC.
;
_cell_angle_alpha 90
_cell_angle_beta 90
_cell_angle_gamma 90
_cell_formula_units_Z 4
_cell_length_a 6.11553(9)
_cell_length_b 12.3395(2)
_cell_length_c 25.2572(4)
_cell_measurement_temperature 293(2)
_cell_volume 1905.97(5)
_computing_structure_refinement 'SHELXL-2019/2 (Sheldrick, 2019)'
_diffrn_ambient_temperature 293(2)
_diffrn_measured_fraction_theta_full 0.998
_diffrn_measured_fraction_theta_max 0.986
_diffrn_radiation_type CuK\a
_diffrn_radiation_wavelength 1.54184
_diffrn_reflns_av_R_equivalents 0.0321
_diffrn_reflns_av_unetI/netI 0.0453
_diffrn_reflns_Laue_measured_fraction_full 0.998
_diffrn_reflns_Laue_measured_fraction_max 0.986
_diffrn_reflns_limit_h_max 3
_diffrn_reflns_limit_h_min -7
_diffrn_reflns_limit_k_max 11
_diffrn_reflns_limit_k_min -14
_diffrn_reflns_limit_l_max 30
_diffrn_reflns_limit_l_min -28
_diffrn_reflns_number 7547
_diffrn_reflns_point_group_measured_fraction_full 0.998
_diffrn_reflns_point_group_measured_fraction_max 0.977
_diffrn_reflns_theta_full 67.684
_diffrn_reflns_theta_max 70.795
_diffrn_reflns_theta_min 3.500
_exptl_absorpt_coefficient_mu 3.245
_exptl_crystal_density_diffrn 1.489
_exptl_crystal_F_000 872
_exptl_crystal_size_max 0.160
_exptl_crystal_size_mid 0.120
_exptl_crystal_size_min 0.100
_refine_diff_density_max 0.521
_refine_diff_density_min -0.302
_refine_diff_density_rms 0.066
_refine_ls_abs_structure_details
;
 Flack x determined using 1071 quotients [(I+)-(I-)]/[(I+)+(I-)]
 (Parsons, Flack and Wagner, Acta Cryst. B69 (2013) 249-259).
;
_refine_ls_abs_structure_Flack -0.021(17)
_refine_ls_extinction_method none
_refine_ls_goodness_of_fit_ref 1.053
_refine_ls_hydrogen_treatment mixed
_refine_ls_matrix_type full
_refine_ls_number_parameters 274
_refine_ls_number_reflns 3592
_refine_ls_number_restraints 40
_refine_ls_restrained_S_all 1.051
_refine_ls_R_factor_all 0.0581
_refine_ls_R_factor_gt 0.0510
_refine_ls_shift/su_max 0.000
_refine_ls_shift/su_mean 0.000
_refine_ls_structure_factor_coef Fsqd
_refine_ls_weighting_details 'w=1/[\s^2^(Fo^2^)+(0.0763P)^2^+0.0049P] where P=(Fo^2^+2Fc^2^)/3'
_refine_ls_weighting_scheme calc
_refine_ls_wR_factor_gt 0.1317
_refine_ls_wR_factor_ref 0.1387
_reflns_Friedel_coverage 0.700
_reflns_Friedel_fraction_full 0.998
_reflns_Friedel_fraction_max 0.965
_reflns_number_gt 3150
_reflns_number_total 3592
_reflns_threshold_expression 'I > 2\s(I)'
_cod_data_source_file d6ob00412a2.cif
_cod_data_source_block 202508zt
_cod_original_cell_volume 1905.97(6)
_cod_database_code 7161152
_shelx_shelxl_version_number 2019/3
_shelx_space_group_comment
;
The symmetry employed for this shelxl refinement is uniquely defined
by the following loop, which should always be used as a source of
symmetry information in preference to the above space-group names.
They are only intended as comments.
;
_shelx_estimated_absorpt_t_min 0.625
_shelx_estimated_absorpt_t_max 0.737

loop_
_space_group_symop_operation_xyz
'x, y, z'
'-x+1/2, -y, z+1/2'
'x+1/2, -y+1/2, -z'
'-x, y+1/2, -z+1/2'

loop_
_atom_site_label
_atom_site_type_symbol
_atom_site_fract_x
_atom_site_fract_y
_atom_site_fract_z
_atom_site_U_iso_or_equiv
_atom_site_adp_type
_atom_site_occupancy
_atom_site_site_symmetry_order
_atom_site_calc_flag
_atom_site_refinement_flags_posn
_atom_site_refinement_flags_adp
_atom_site_refinement_flags_occupancy
_atom_site_disorder_assembly
_atom_site_disorder_group
Br1 Br 0.09372(14) 0.07245(8) 0.53737(3) 0.0807(3) Uani 1 1 d . . . . .
O1 O 0.6488(7) 0.3985(4) 0.71108(17) 0.0626(11) Uani 1 1 d . . . . .
O2 O 1.1035(14) 0.3742(7) 0.7639(2) 0.112(2) Uani 1 1 d . . . . .
O3 O 1.1607(10) 0.5399(6) 0.7412(3) 0.104(2) Uani 1 1 d . . . . .
O4 O 0.5682(8) 0.5423(4) 0.6065(2) 0.0729(13) Uani 1 1 d . . . . .
O5 O 0.7243(9) 0.7053(4) 0.6239(3) 0.0815(16) Uani 1 1 d . . . . .
N1 N 0.7029(8) 0.2944(4) 0.63593(18) 0.0488(10) Uani 1 1 d . . . . .
N2 N 0.8173(8) 0.3061(4) 0.58780(19) 0.0537(11) Uani 1 1 d . . . . .
N3 N 1.1375(8) 0.4428(7) 0.7314(2) 0.0756(17) Uani 1 1 d . . . . .
N4 N 0.9017(8) 0.5568(4) 0.6443(2) 0.0621(12) Uani 1 1 d D . . . .
H4 H 0.986(10) 0.602(5) 0.659(3) 0.06(2) Uiso 1 1 d D . . . .
C1 C 0.4170(10) 0.1888(4) 0.5943(2) 0.0500(11) Uani 1 1 d . . . . .
H1 H 0.455531 0.216387 0.561304 0.060 Uiso 1 1 calc R U . . .
C2 C 0.2453(10) 0.1181(5) 0.5995(2) 0.0551(13) Uani 1 1 d . . . . .
C3 C 0.1803(11) 0.0780(6) 0.6478(3) 0.0686(16) Uani 1 1 d . . . . .
H3 H 0.058311 0.033356 0.650512 0.082 Uiso 1 1 calc R U . . .
C4 C 0.2990(13) 0.1051(6) 0.6917(3) 0.0708(18) Uani 1 1 d . . . . .
H4A H 0.260101 0.076752 0.724483 0.085 Uiso 1 1 calc R U . . .
C5 C 0.4766(11) 0.1745(5) 0.6879(2) 0.0601(15) Uani 1 1 d . . . . .
H5 H 0.558340 0.191544 0.717809 0.072 Uiso 1 1 calc R U . . .
C6 C 0.5312(9) 0.2179(4) 0.6393(2) 0.0486(11) Uani 1 1 d . . . . .
C7 C 0.7399(9) 0.3789(5) 0.6704(2) 0.0492(12) Uani 1 1 d . . . . .
C8 C 0.9319(8) 0.4413(5) 0.6456(2) 0.0504(11) Uani 1 1 d . . . . .
C9 C 0.9442(9) 0.3875(5) 0.5915(2) 0.0499(12) Uani 1 1 d . . . . .
C10 C 1.0913(11) 0.4239(7) 0.5485(2) 0.0688(17) Uani 1 1 d . . . . .
H10A H 1.090061 0.371545 0.520393 0.103 Uiso 1 1 calc R U . . .
H10B H 1.237368 0.431272 0.561973 0.103 Uiso 1 1 calc R U . . .
H10C H 1.041996 0.492602 0.535198 0.103 Uiso 1 1 calc R U . . .
C11 C 1.1451(8) 0.4115(5) 0.6746(2) 0.0534(13) Uani 1 1 d . . . . .
H11A H 1.169324 0.334024 0.671859 0.064 Uiso 1 1 calc R U . . .
H11B H 1.267017 0.447922 0.657634 0.064 Uiso 1 1 calc R U . . .
C12 C 0.7125(10) 0.5984(5) 0.6236(3) 0.0582(14) Uani 1 1 d . . . . .
C13 C 0.5436(12) 0.7749(6) 0.6079(3) 0.0701(18) Uani 1 1 d D . . . .
C14 C 0.554(11) 0.753(4) 0.5491(10) 0.119(14) Uani 0.35(5) 1 d D U P A 1
H14A H 0.691072 0.778607 0.535396 0.178 Uiso 0.35(5) 1 calc R U P A 1
H14B H 0.436322 0.790587 0.531726 0.178 Uiso 0.35(5) 1 calc R U P A 1
H14C H 0.540791 0.676801 0.542787 0.178 Uiso 0.35(5) 1 calc R U P A 1
C14A C 0.437(5) 0.7442(18) 0.5564(8) 0.104(7) Uani 0.65(5) 1 d D U P A 2
H14D H 0.540892 0.750351 0.528169 0.156 Uiso 0.65(5) 1 calc R U P A 2
H14E H 0.315535 0.791769 0.549747 0.156 Uiso 0.65(5) 1 calc R U P A 2
H14F H 0.385095 0.670806 0.558488 0.156 Uiso 0.65(5) 1 calc R U P A 2
C15 C 0.620(6) 0.8887(18) 0.623(2) 0.082(10) Uani 0.35(5) 1 d D U P A 1
H15A H 0.643330 0.892025 0.660660 0.122 Uiso 0.35(5) 1 calc R U P A 1
H15B H 0.510545 0.940593 0.613165 0.122 Uiso 0.35(5) 1 calc R U P A 1
H15C H 0.754288 0.904919 0.605063 0.122 Uiso 0.35(5) 1 calc R U P A 1
C15A C 0.655(4) 0.8844(14) 0.6020(10) 0.084(6) Uani 0.65(5) 1 d D U P A 2
H15D H 0.730010 0.902110 0.634200 0.126 Uiso 0.65(5) 1 calc R U P A 2
H15E H 0.547152 0.938859 0.594579 0.126 Uiso 0.65(5) 1 calc R U P A 2
H15F H 0.758212 0.881321 0.573350 0.126 Uiso 0.65(5) 1 calc R U P A 2
C16 C 0.325(4) 0.752(3) 0.628(2) 0.101(11) Uani 0.35(5) 1 d D U P A 1
H16A H 0.334714 0.697852 0.655464 0.152 Uiso 0.35(5) 1 calc R U P A 1
H16B H 0.234961 0.725073 0.599856 0.152 Uiso 0.35(5) 1 calc R U P A 1
H16C H 0.262455 0.816737 0.642314 0.152 Uiso 0.35(5) 1 calc R U P A 1
C16A C 0.386(4) 0.7702(13) 0.6530(9) 0.086(6) Uani 0.65(5) 1 d D U P A 2
H16D H 0.357607 0.695880 0.661957 0.128 Uiso 0.65(5) 1 calc R U P A 2
H16E H 0.251573 0.804795 0.642932 0.128 Uiso 0.65(5) 1 calc R U P A 2
H16F H 0.447135 0.806822 0.683048 0.128 Uiso 0.65(5) 1 calc R U P A 2

loop_
_atom_site_aniso_label
_atom_site_aniso_U_11
_atom_site_aniso_U_22
_atom_site_aniso_U_33
_atom_site_aniso_U_23
_atom_site_aniso_U_13
_atom_site_aniso_U_12
Br1 0.0739(4) 0.0896(5) 0.0787(4) -0.0124(4) -0.0108(4) -0.0235(4)
O1 0.053(2) 0.077(3) 0.058(2) -0.020(2) 0.0084(18) -0.0016(19)
O2 0.112(5) 0.163(7) 0.062(3) 0.013(4) -0.002(3) 0.011(5)
O3 0.077(4) 0.127(6) 0.110(4) -0.057(4) -0.013(3) 0.002(3)
O4 0.052(2) 0.059(3) 0.108(4) -0.004(2) -0.027(2) -0.001(2)
O5 0.058(3) 0.050(2) 0.137(5) 0.006(3) -0.022(3) -0.001(2)
N1 0.045(2) 0.050(2) 0.051(2) -0.0072(19) 0.0044(19) 0.003(2)
N2 0.047(2) 0.064(3) 0.050(2) -0.006(2) 0.0035(19) -0.002(2)
N3 0.046(3) 0.111(5) 0.070(3) -0.019(4) -0.010(2) 0.005(3)
N4 0.040(2) 0.053(3) 0.093(3) -0.011(2) -0.015(2) -0.001(2)
C1 0.051(3) 0.048(3) 0.051(3) -0.001(2) 0.005(2) 0.002(2)
C2 0.051(3) 0.052(3) 0.062(3) -0.003(2) -0.001(3) -0.002(3)
C3 0.062(3) 0.064(4) 0.080(4) 0.006(3) 0.008(3) -0.013(3)
C4 0.078(4) 0.070(4) 0.065(4) 0.018(3) 0.005(3) -0.010(3)
C5 0.064(3) 0.060(4) 0.056(3) 0.011(3) -0.003(3) -0.001(3)
C6 0.050(3) 0.041(3) 0.055(3) 0.000(2) 0.000(2) 0.006(2)
C7 0.041(2) 0.055(3) 0.052(3) -0.007(2) -0.005(2) 0.009(2)
C8 0.036(2) 0.053(3) 0.061(3) -0.008(2) -0.007(2) 0.001(2)
C9 0.039(2) 0.060(3) 0.051(3) 0.000(2) -0.003(2) 0.000(2)
C10 0.061(3) 0.090(5) 0.055(3) 0.001(3) 0.008(3) -0.024(4)
C11 0.037(2) 0.065(4) 0.057(3) -0.008(3) -0.003(2) 0.005(2)
C12 0.043(3) 0.050(3) 0.081(4) -0.001(3) -0.007(3) -0.002(2)
C13 0.061(4) 0.057(4) 0.093(5) 0.005(3) -0.010(3) 0.002(3)
C14 0.12(2) 0.11(2) 0.12(2) 0.013(16) -0.005(18) 0.01(2)
C14A 0.115(15) 0.085(10) 0.113(12) -0.001(8) -0.044(11) 0.023(11)
C15 0.065(14) 0.056(12) 0.12(2) 0.000(13) -0.006(17) 0.018(10)
C15A 0.091(11) 0.060(7) 0.102(12) 0.012(7) 0.021(9) -0.006(7)
C16 0.079(15) 0.097(18) 0.13(2) -0.004(17) -0.007(16) -0.010(13)
C16A 0.083(10) 0.066(8) 0.108(12) 0.001(7) 0.011(9) -0.008(7)

loop_
_atom_type_symbol
_atom_type_description
_atom_type_scat_dispersion_real
_atom_type_scat_dispersion_imag
_atom_type_scat_source
C C 0.0181 0.0091 'International Tables Vol C Tables 4.2.6.8 and 6.1.1.4'
H H 0.0000 0.0000 'International Tables Vol C Tables 4.2.6.8 and 6.1.1.4'
Br Br -0.6763 1.2805 'International Tables Vol C Tables 4.2.6.8 and 6.1.1.4'
N N 0.0311 0.0180 'International Tables Vol C Tables 4.2.6.8 and 6.1.1.4'
O O 0.0492 0.0322 'International Tables Vol C Tables 4.2.6.8 and 6.1.1.4'

loop_
_geom_angle_atom_site_label_1
_geom_angle_atom_site_label_2
_geom_angle_atom_site_label_3
_geom_angle
_geom_angle_site_symmetry_1
_geom_angle_site_symmetry_3
_geom_angle_publ_flag
C12 O5 C13 123.1(6) . . ?
C7 N1 N2 112.7(5) . . ?
C7 N1 C6 126.1(5) . . ?
N2 N1 C6 119.3(4) . . ?
C9 N2 N1 108.6(5) . . ?
O2 N3 O3 124.6(7) . . ?
O2 N3 C11 118.9(7) . . ?
O3 N3 C11 116.4(8) . . ?
C12 N4 C8 119.2(5) . . ?
C12 N4 H4 116(5) . . ?
C8 N4 H4 124(5) . . ?
C2 C1 C6 118.2(5) . . ?
C2 C1 H1 120.9 . . ?
C6 C1 H1 120.9 . . ?
C1 C2 C3 122.4(6) . . ?
C1 C2 Br1 118.7(5) . . ?
C3 C2 Br1 118.9(5) . . ?
C4 C3 C2 118.6(6) . . ?
C4 C3 H3 120.7 . . ?
C2 C3 H3 120.7 . . ?
C3 C4 C5 120.7(6) . . ?
C3 C4 H4A 119.6 . . ?
C5 C4 H4A 119.6 . . ?
C6 C5 C4 119.4(6) . . ?
C6 C5 H5 120.3 . . ?
C4 C5 H5 120.3 . . ?
C5 C6 C1 120.6(6) . . ?
C5 C6 N1 119.5(5) . . ?
C1 C6 N1 119.9(5) . . ?
O1 C7 N1 128.4(6) . . ?
O1 C7 C8 127.3(5) . . ?
N1 C7 C8 104.3(5) . . ?
N4 C8 C9 114.8(5) . . ?
N4 C8 C7 114.1(5) . . ?
C9 C8 C7 100.7(4) . . ?
N4 C8 C11 110.8(5) . . ?
C9 C8 C11 106.4(4) . . ?
C7 C8 C11 109.4(5) . . ?
N2 C9 C10 123.7(5) . . ?
N2 C9 C8 112.4(5) . . ?
C10 C9 C8 123.9(5) . . ?
C9 C10 H10A 109.5 . . ?
C9 C10 H10B 109.5 . . ?
H10A C10 H10B 109.5 . . ?
C9 C10 H10C 109.5 . . ?
H10A C10 H10C 109.5 . . ?
H10B C10 H10C 109.5 . . ?
N3 C11 C8 111.8(5) . . ?
N3 C11 H11A 109.3 . . ?
C8 C11 H11A 109.3 . . ?
N3 C11 H11B 109.3 . . ?
C8 C11 H11B 109.3 . . ?
H11A C11 H11B 107.9 . . ?
O4 C12 O5 128.2(6) . . ?
O4 C12 N4 122.8(6) . . ?
O5 C12 N4 109.0(5) . . ?
O5 C13 C16 118.8(17) . . ?
O5 C13 C16A 104.8(11) . . ?
O5 C13 C14A 114.9(11) . . ?
C16A C13 C14A 111.6(12) . . ?
O5 C13 C14 98(2) . . ?
C16 C13 C14 110(2) . . ?
O5 C13 C15A 102.2(11) . . ?
C16A C13 C15A 113.5(11) . . ?
C14A C13 C15A 109.5(13) . . ?
O5 C13 C15 103.9(14) . . ?
C16 C13 C15 112(2) . . ?
C14 C13 C15 113(3) . . ?
C13 C14 H14A 109.5 . . ?
C13 C14 H14B 109.5 . . ?
H14A C14 H14B 109.5 . . ?
C13 C14 H14C 109.5 . . ?
H14A C14 H14C 109.5 . . ?
H14B C14 H14C 109.5 . . ?
C13 C14A H14D 109.5 . . ?
C13 C14A H14E 109.5 . . ?
H14D C14A H14E 109.5 . . ?
C13 C14A H14F 109.5 . . ?
H14D C14A H14F 109.5 . . ?
H14E C14A H14F 109.5 . . ?
C13 C15 H15A 109.5 . . ?
C13 C15 H15B 109.5 . . ?
H15A C15 H15B 109.5 . . ?
C13 C15 H15C 109.5 . . ?
H15A C15 H15C 109.5 . . ?
H15B C15 H15C 109.5 . . ?
C13 C15A H15D 109.5 . . ?
C13 C15A H15E 109.5 . . ?
H15D C15A H15E 109.5 . . ?
C13 C15A H15F 109.5 . . ?
H15D C15A H15F 109.5 . . ?
H15E C15A H15F 109.5 . . ?
C13 C16 H16A 109.5 . . ?
C13 C16 H16B 109.5 . . ?
H16A C16 H16B 109.5 . . ?
C13 C16 H16C 109.5 . . ?
H16A C16 H16C 109.5 . . ?
H16B C16 H16C 109.5 . . ?
C13 C16A H16D 109.5 . . ?
C13 C16A H16E 109.5 . . ?
H16D C16A H16E 109.5 . . ?
C13 C16A H16F 109.5 . . ?
H16D C16A H16F 109.5 . . ?
H16E C16A H16F 109.5 . . ?

loop_
_geom_bond_atom_site_label_1
_geom_bond_atom_site_label_2
_geom_bond_distance
_geom_bond_site_symmetry_2
_geom_bond_publ_flag
Br1 C2 1.908(6) . ?
O1 C7 1.194(7) . ?
O2 N3 1.198(10) . ?
O3 N3 1.232(10) . ?
O4 C12 1.201(8) . ?
O5 C12 1.321(8) . ?
O5 C13 1.457(9) . ?
N1 C7 1.377(7) . ?
N1 N2 1.410(7) . ?
N1 C6 1.414(8) . ?
N2 C9 1.273(8) . ?
N3 C11 1.486(8) . ?
N4 C12 1.371(8) . ?
N4 C8 1.438(7) . ?
N4 H4 0.84(3) . ?
C1 C2 1.371(9) . ?
C1 C6 1.382(8) . ?
C1 H1 0.9300 . ?
C2 C3 1.375(10) . ?
C3 C4 1.367(11) . ?
C3 H3 0.9300 . ?
C4 C5 1.386(10) . ?
C4 H4A 0.9300 . ?
C5 C6 1.380(8) . ?
C5 H5 0.9300 . ?
C7 C8 1.537(8) . ?
C8 C9 1.519(8) . ?
C8 C11 1.541(7) . ?
C9 C10 1.481(8) . ?
C10 H10A 0.9600 . ?
C10 H10B 0.9600 . ?
C10 H10C 0.9600 . ?
C11 H11A 0.9700 . ?
C11 H11B 0.9700 . ?
C13 C16 1.46(2) . ?
C13 C16A 1.494(15) . ?
C13 C14A 1.503(15) . ?
C13 C14 1.51(2) . ?
C13 C15A 1.521(14) . ?
C13 C15 1.53(2) . ?
C14 H14A 0.9600 . ?
C14 H14B 0.9600 . ?
C14 H14C 0.9600 . ?
C14A H14D 0.9600 . ?
C14A H14E 0.9600 . ?
C14A H14F 0.9600 . ?
C15 H15A 0.9600 . ?
C15 H15B 0.9600 . ?
C15 H15C 0.9600 . ?
C15A H15D 0.9600 . ?
C15A H15E 0.9600 . ?
C15A H15F 0.9600 . ?
C16 H16A 0.9600 . ?
C16 H16B 0.9600 . ?
C16 H16C 0.9600 . ?
C16A H16D 0.9600 . ?
C16A H16E 0.9600 . ?
C16A H16F 0.9600 . ?

loop_
_geom_hbond_atom_site_label_D
_geom_hbond_atom_site_label_H
_geom_hbond_atom_site_label_A
_geom_hbond_distance_DH
_geom_hbond_distance_HA
_geom_hbond_distance_DA
_geom_hbond_angle_DHA
_geom_hbond_site_symmetry_A
_geom_hbond_publ_flag
N4 H4 O3 0.84(3) 2.45(7) 2.923(8) 116(6) . yes

loop_
_geom_torsion_atom_site_label_1
_geom_torsion_atom_site_label_2
_geom_torsion_atom_site_label_3
_geom_torsion_atom_site_label_4
_geom_torsion
_geom_torsion_site_symmetry_1
_geom_torsion_site_symmetry_2
_geom_torsion_site_symmetry_3
_geom_torsion_site_symmetry_4
_geom_torsion_publ_flag
C7 N1 N2 C9 6.8(6) . . . . ?
C6 N1 N2 C9 171.9(5) . . . . ?
C6 C1 C2 C3 1.7(10) . . . . ?
C6 C1 C2 Br1 -177.4(4) . . . . ?
C1 C2 C3 C4 -3.6(11) . . . . ?
Br1 C2 C3 C4 175.5(6) . . . . ?
C2 C3 C4 C5 2.1(12) . . . . ?
C3 C4 C5 C6 1.2(12) . . . . ?
C4 C5 C6 C1 -3.1(10) . . . . ?
C4 C5 C6 N1 175.7(6) . . . . ?
C2 C1 C6 C5 1.7(9) . . . . ?
C2 C1 C6 N1 -177.1(5) . . . . ?
C7 N1 C6 C5 -42.6(8) . . . . ?
N2 N1 C6 C5 154.5(5) . . . . ?
C7 N1 C6 C1 136.3(6) . . . . ?
N2 N1 C6 C1 -26.6(7) . . . . ?
N2 N1 C7 O1 170.6(6) . . . . ?
C6 N1 C7 O1 6.7(10) . . . . ?
N2 N1 C7 C8 -11.2(6) . . . . ?
C6 N1 C7 C8 -175.0(5) . . . . ?
C12 N4 C8 C9 64.3(8) . . . . ?
C12 N4 C8 C7 -51.2(8) . . . . ?
C12 N4 C8 C11 -175.2(6) . . . . ?
O1 C7 C8 N4 -47.7(8) . . . . ?
N1 C7 C8 N4 134.1(5) . . . . ?
O1 C7 C8 C9 -171.2(6) . . . . ?
N1 C7 C8 C9 10.5(5) . . . . ?
O1 C7 C8 C11 77.1(7) . . . . ?
N1 C7 C8 C11 -101.2(5) . . . . ?
N1 N2 C9 C10 179.6(6) . . . . ?
N1 N2 C9 C8 1.1(6) . . . . ?
N4 C8 C9 N2 -130.3(5) . . . . ?
C7 C8 C9 N2 -7.4(6) . . . . ?
C11 C8 C9 N2 106.8(6) . . . . ?
N4 C8 C9 C10 51.2(8) . . . . ?
C7 C8 C9 C10 174.2(6) . . . . ?
C11 C8 C9 C10 -71.7(7) . . . . ?
O2 N3 C11 C8 101.9(8) . . . . ?
O3 N3 C11 C8 -75.9(7) . . . . ?
N4 C8 C11 N3 64.6(7) . . . . ?
C9 C8 C11 N3 -170.0(6) . . . . ?
C7 C8 C11 N3 -62.0(7) . . . . ?
C13 O5 C12 O4 7.2(13) . . . . ?
C13 O5 C12 N4 -175.6(7) . . . . ?
C8 N4 C12 O4 0.6(11) . . . . ?
C8 N4 C12 O5 -176.8(6) . . . . ?
C12 O5 C13 C16 46(3) . . . . ?
C12 O5 C13 C16A 75.1(13) . . . . ?
C12 O5 C13 C14A -47.8(18) . . . . ?
C12 O5 C13 C14 -72(2) . . . . ?
C12 O5 C13 C15A -166.3(12) . . . . ?
C12 O5 C13 C15 171(2) . . . . ?
